data_4100060
_journal_name_full 'Journal of the American Chemical Society'
_journal_paper_doi 10.1021/ja043527a
_journal_year 2005
_chemical_formula_moiety 'C24 H36 Cs O9 Ni S10 '
_chemical_formula_sum 'C24 H36 Cs Ni O9 S10'
_chemical_formula_weight 980.75
_space_group_IT_number 2
_symmetry_cell_setting triclinic
_symmetry_Int_Tables_number 2
_symmetry_space_group_name_Hall '-P 1'
_symmetry_space_group_name_H-M 'P -1'
_cell_angle_alpha 84.828(4)
_cell_angle_beta 86.932(4)
_cell_angle_gamma 80.859(3)
_cell_formula_units_Z 2
_cell_length_a 10.774(1)
_cell_length_b 12.901(1)
_cell_length_c 13.481(1)
_cell_measurement_temperature 125.1
_cell_volume 1841.0(3)
_cod_original_formula_sum 'C24 H36 Cs O9 Ni S10 '
_cod_database_code 4100060

loop_
_symmetry_equiv_pos_as_xyz
x,y,z
-x,-y,-z

loop_
_atom_site_label
_atom_site_type_symbol
_atom_site_fract_x
_atom_site_fract_y
_atom_site_fract_z
_atom_site_U_iso_or_equiv
_atom_site_adp_type
_atom_site_occupancy
_atom_site_symmetry_multiplicity
_atom_site_calc_flag
_atom_site_refinement_flags
_atom_site_disorder_assembly
_atom_site_disorder_group
Cs1 Cs 0.05120(1) 0.17897(1) -0.02269(1) 0.01682(2) Uani 1.00 1 d . . .
Ni1 Ni 0.34374(2) 0.04036(2) 0.42226(1) 0.01512(5) Uani 1.00 1 d . . .
S1 S 0.17542(4) -0.00029(3) 0.50020(3) 0.0192(1) Uani 1.00 1 d . . .
S2 S 0.08951(4) -0.21289(3) 0.55179(3) 0.0205(1) Uani 1.00 1 d . . .
S3 S 0.12199(5) -0.44694(4) 0.55660(3) 0.0262(1) Uani 1.00 1 d . . .
S4 S 0.31901(4) -0.32582(3) 0.46558(3) 0.0183(1) Uani 1.00 1 d . . .
S5 S 0.42177(4) -0.12255(3) 0.40232(3) 0.01724(9) Uani 1.00 1 d . . .
S6 S 0.50625(4) 0.08270(3) 0.33609(3) 0.0187(1) Uani 1.00 1 d . . .
S7 S 0.59070(4) 0.29630(3) 0.28591(3) 0.0181(1) Uani 1.00 1 d . . .
S8 S 0.56207(5) 0.52925(4) 0.29079(4) 0.0295(1) Uani 1.00 1 d . . .
S9 S 0.37698(4) 0.40457(3) 0.39516(3) 0.0195(1) Uani 1.00 1 d . . .
S10 S 0.27172(4) 0.20173(3) 0.45235(3) 0.0193(1) Uani 1.00 1 d . . .
O1 O 0.1382(1) 0.3371(1) 0.12526(8) 0.0211(3) Uani 1.00 1 d . . .
O2 O -0.1287(1) 0.3565(1) 0.09588(9) 0.0236(3) Uani 1.00 1 d . . .
O3 O -0.2241(1) 0.3279(1) -0.09534(9) 0.0228(3) Uani 1.00 1 d . . .
O4 O -0.0051(1) 0.3299(1) -0.23020(9) 0.0237(3) Uani 1.00 1 d . . .
O5 O 0.2380(1) 0.2105(1) -0.20263(9) 0.0210(3) Uani 1.00 1 d . . .
O6 O 0.3244(1) 0.2418(1) -0.00771(9) 0.0212(3) Uani 1.00 1 d . . .
O7 O -0.0531(1) 0.0213(1) 0.17257(8) 0.0204(3) Uani 1.00 1 d . . .
O8 O -0.2578(1) 0.02865(9) 0.04885(9) 0.0205(3) Uani 1.00 1 d . . .
O9 O -0.2058(1) -0.03191(9) -0.14835(9) 0.0191(3) Uani 1.00 1 d . . .
C1 C 0.1995(2) -0.1354(1) 0.4996(1) 0.0181(4) Uani 1.00 1 d . . .
C2 C 0.1748(2) -0.3348(1) 0.5274(1) 0.0199(4) Uani 1.00 1 d . . .
C3 C 0.3063(1) -0.1885(1) 0.4578(1) 0.0164(4) Uani 1.00 1 d . . .
C4 C 0.4864(1) 0.2168(1) 0.3438(1) 0.0168(4) Uani 1.00 1 d . . .
C5 C 0.5117(2) 0.4161(1) 0.3218(1) 0.0194(4) Uani 1.00 1 d . . .
C6 C 0.3858(1) 0.2680(1) 0.3951(1) 0.0165(4) Uani 1.00 1 d . . .
C7 C 0.0444(2) 0.3340(2) 0.2040(1) 0.0278(5) Uani 1.00 1 d . . .
C8 C -0.0736(2) 0.4031(2) 0.1718(1) 0.0296(5) Uani 1.00 1 d . . .
C9 C -0.2262(2) 0.4304(1) 0.0504(1) 0.0247(5) Uani 1.00 1 d . . .
C10 C -0.2982(2) 0.3740(1) -0.0152(1) 0.0252(5) Uani 1.00 1 d . . .
C11 C -0.2136(2) 0.4033(1) -0.1790(1) 0.0257(5) Uani 1.00 1 d . . .
C12 C -0.1314(2) 0.3529(1) -0.2602(1) 0.0252(5) Uani 1.00 1 d . . .
C13 C 0.0792(2) 0.2966(1) -0.3106(1) 0.0232(4) Uani 1.00 1 d . . .
C14 C 0.2111(2) 0.2926(1) -0.2803(1) 0.0240(5) Uani 1.00 1 d . . .
C15 C 0.3655(2) 0.1952(1) -0.1744(1) 0.0230(4) Uani 1.00 1 d . . .
C16 C 0.3891(2) 0.2683(1) -0.0991(1) 0.0217(4) Uani 1.00 1 d . . .
C17 C 0.3528(2) 0.2989(1) 0.0715(1) 0.0221(4) Uani 1.00 1 d . . .
C18 C 0.2592(2) 0.2883(1) 0.1567(1) 0.0223(4) Uani 1.00 1 d . . .
C19 C -0.1804(2) 0.0451(1) 0.2091(1) 0.0205(4) Uani 1.00 1 d . . .
C20 C -0.2588(2) 0.0982(1) 0.1251(1) 0.0188(4) Uani 1.00 1 d . . .
C21 C -0.3361(2) 0.0766(1) -0.0297(1) 0.0204(4) Uani 1.00 1 d . . .
C22 C -0.3299(2) 0.0004(1) -0.1095(1) 0.0207(4) Uani 1.00 1 d . . .
C23 C -0.1583(2) 0.0488(1) -0.2115(1) 0.0199(4) Uani 1.00 1 d . . .
C24 C -0.0311(2) 0.0045(1) -0.2526(1) 0.0211(4) Uani 1.00 1 d . . .
H1 H 0.4350(2) 0.2717(1) 0.0930(1) 0.027(1) Uiso 1.00 1 c . . .
H2 H 0.3489(2) 0.3712(1) 0.0488(1) 0.027(1) Uiso 1.00 1 c . . .
H3 H 0.2816(2) 0.3218(1) 0.2116(1) 0.027(1) Uiso 1.00 1 c . . .
H4 H 0.2579(2) 0.2158(1) 0.1761(1) 0.026(1) Uiso 1.00 1 c . . .
H5 H 0.0280(2) 0.2639(2) 0.2183(1) 0.034(1) Uiso 1.00 1 c . . .
H6 H 0.0729(2) 0.3582(2) 0.2620(1) 0.033(1) Uiso 1.00 1 c . . .
H7 H -0.0537(2) 0.4696(2) 0.1456(1) 0.036(1) Uiso 1.00 1 c . . .
H8 H -0.1314(2) 0.4124(2) 0.2272(1) 0.036(1) Uiso 1.00 1 c . . .
H9 H -0.2814(2) 0.4617(1) 0.1005(1) 0.029(1) Uiso 1.00 1 c . . .
H10 H -0.1902(2) 0.4835(1) 0.0108(1) 0.029(1) Uiso 1.00 1 c . . .
H11 H -0.3656(2) 0.4231(1) -0.0423(1) 0.030(1) Uiso 1.00 1 c . . .
H12 H -0.3310(2) 0.3196(1) 0.0251(1) 0.029(1) Uiso 1.00 1 c . . .
H13 H -0.2949(2) 0.4291(1) -0.2032(1) 0.030(1) Uiso 1.00 1 c . . .
H14 H -0.1774(2) 0.4601(1) -0.1587(1) 0.030(1) Uiso 1.00 1 c . . .
H15 H -0.1357(2) 0.3997(1) -0.3190(1) 0.030(1) Uiso 1.00 1 c . . .
H16 H -0.1598(2) 0.2896(1) -0.2732(1) 0.031(1) Uiso 1.00 1 c . . .
H17 H 0.0671(2) 0.2286(1) -0.3258(1) 0.028(1) Uiso 1.00 1 c . . .
H18 H 0.0637(2) 0.3449(1) -0.3677(1) 0.028(1) Uiso 1.00 1 c . . .
H19 H 0.2201(2) 0.3582(1) -0.2568(1) 0.029(1) Uiso 1.00 1 c . . .
H20 H 0.2677(2) 0.2792(1) -0.3358(1) 0.029(1) Uiso 1.00 1 c . . .
H21 H 0.3866(2) 0.1248(1) -0.1460(1) 0.026(1) Uiso 1.00 1 c . . .
H22 H 0.4177(2) 0.2058(1) -0.2323(1) 0.027(1) Uiso 1.00 1 c . . .
H23 H 0.3586(2) 0.3389(1) -0.1227(1) 0.026(1) Uiso 1.00 1 c . . .
H24 H 0.4767(2) 0.2611(1) -0.0891(1) 0.026(1) Uiso 1.00 1 c . . .
H25 H -0.3072(2) 0.1393(1) -0.0573(1) 0.024(1) Uiso 1.00 1 c . . .
H26 H -0.4202(2) 0.0932(1) -0.0044(1) 0.024(1) Uiso 1.00 1 c . . .
H27 H -0.3627(2) -0.0604(1) -0.0815(1) 0.025(1) Uiso 1.00 1 c . . .
H28 H -0.3803(2) 0.0333(1) -0.1626(1) 0.025(1) Uiso 1.00 1 c . . .
H29 H -0.1517(2) 0.1066(1) -0.1742(1) 0.024(1) Uiso 1.00 1 c . . .
H30 H -0.2135(2) 0.0717(1) -0.2645(1) 0.024(1) Uiso 1.00 1 c . . .
H31 H -0.0366(2) -0.0571(1) -0.2846(1) 0.025(1) Uiso 1.00 1 c . . .
H32 H -0.0010(2) 0.0553(1) -0.2994(1) 0.026(1) Uiso 1.00 1 c . . .
H33 H -0.2104(2) -0.0181(1) 0.2335(1) 0.025(1) Uiso 1.00 1 c . . .
H34 H -0.1850(2) 0.0905(1) 0.2613(1) 0.024(1) Uiso 1.00 1 c . . .
H35 H -0.3428(2) 0.1184(1) 0.1493(1) 0.022(1) Uiso 1.00 1 c . . .
H36 H -0.2252(2) 0.1590(1) 0.0984(1) 0.022(1) Uiso 1.00 1 c . . .
